data_7025297
loop_
_publ_author_name
'Tourneux, Jean-Christophe'
'Berthet, Jean-Claude'
'Thu\'ery, Pierre'
'M\'ezailles, Nicolas'
'Le Floch, Pascal'
'Ephritikhine, Michel'

_publ_section_title
;
 Easy access to uranium nucleophilic carbene complexes.
;
_journal_issue 10
_journal_name_full 'Dalton transactions (Cambridge, England : 2003)'
_journal_page_first 2494
_journal_page_last 2496
_journal_paper_doi 10.1039/b926718m
_journal_volume 39
_journal_year 2010
_chemical_formula_sum 'C69.5 H61.5 N3.5 O0.5 P4 S4 U'
_chemical_formula_weight 1443.87
_space_group_IT_number 14
_symmetry_cell_setting monoclinic
_symmetry_space_group_name_Hall '-P 2ybc'
_symmetry_space_group_name_H-M 'P 1 21/c 1'
_atom_sites_solution_hydrogens geom
_atom_sites_solution_primary direct
_atom_sites_solution_secondary difmap
_audit_creation_method SHELXL-97
_cell_angle_alpha 90.00
_cell_angle_beta 96.481(3)
_cell_angle_gamma 90.00
_cell_formula_units_Z 4
_cell_length_a 13.8488(4)
_cell_length_b 28.6755(15)
_cell_length_c 17.9735(10)
_cell_measurement_reflns_used 157915
_cell_measurement_temperature 150(2)
_cell_measurement_theta_max 25.68
_cell_measurement_theta_min 3.04
_cell_volume 7092.0(6)
_computing_cell_refinement 'HKL2000 (Otwinowski & Minor, 1997)'
_computing_data_collection 'COLLECT (Nonius, 1998)'
_computing_data_reduction 'HKL2000 (Otwinowski & Minor, 1997)'
_computing_molecular_graphics 'SHELXTL (Sheldrick, 2008)'
_computing_publication_material 'SHELXTL (Sheldrick, 2008); PLATON (Spek, 2003)'
_computing_structure_refinement 'SHELXL-97 (Sheldrick, 2008)'
_computing_structure_solution 'SHELXS-97 (Sheldrick, 2008)'
_diffrn_ambient_temperature 150(2)
_diffrn_measured_fraction_theta_full 0.992
_diffrn_measured_fraction_theta_max 0.992
_diffrn_measurement_device_type 'Nonius Kappa-CCD area-detector diffractometer'
_diffrn_measurement_method 'two \f and three \w scans with 2\% steps (374 frames)'
_diffrn_radiation_monochromator graphite
_diffrn_radiation_source 'fine-focus sealed tube'
_diffrn_radiation_type MoK\a
_diffrn_radiation_wavelength 0.71073
_diffrn_reflns_av_R_equivalents 0.0754
_diffrn_reflns_av_sigmaI/netI 0.0979
_diffrn_reflns_limit_h_max 16
_diffrn_reflns_limit_h_min -16
_diffrn_reflns_limit_k_max 34
_diffrn_reflns_limit_k_min -34
_diffrn_reflns_limit_l_max 21
_diffrn_reflns_limit_l_min -21
_diffrn_reflns_number 157915
_diffrn_reflns_theta_full 25.68
_diffrn_reflns_theta_max 25.68
_diffrn_reflns_theta_min 3.04
_diffrn_standards_decay_% 0
_diffrn_standards_interval_time 0
_diffrn_standards_number 0
_exptl_absorpt_coefficient_mu 2.538
_exptl_absorpt_correction_T_max 0.701
_exptl_absorpt_correction_T_min 0.512
_exptl_absorpt_correction_type multi-scan
_exptl_absorpt_process_details 'SCALEPACK (Otwinowski & Minor, 1997)'
_exptl_crystal_colour 'translucent light orange'
_exptl_crystal_density_diffrn 1.352
_exptl_crystal_density_method 'not measured'
_exptl_crystal_description parallelepiped
_exptl_crystal_F_000 2892
_exptl_crystal_size_max 0.17
_exptl_crystal_size_mid 0.15
_exptl_crystal_size_min 0.14
_refine_diff_density_max 1.609
_refine_diff_density_min -1.487
_refine_diff_density_rms 0.157
_refine_ls_extinction_method none
_refine_ls_goodness_of_fit_ref 1.050
_refine_ls_hydrogen_treatment constr
_refine_ls_matrix_type full
_refine_ls_number_parameters 847
_refine_ls_number_reflns 13350
_refine_ls_number_restraints 243
_refine_ls_restrained_S_all 1.047
_refine_ls_R_factor_all 0.0915
_refine_ls_R_factor_gt 0.0610
_refine_ls_shift/su_max 0.001
_refine_ls_shift/su_mean 0.000
_refine_ls_structure_factor_coef Fsqd
_refine_ls_weighting_details 'calc w=1/[\s^2^(Fo^2^)+(0.0600P)^2^+37.4468P] where P=(Fo^2^+2Fc^2^)/3'
_refine_ls_weighting_scheme calc
_refine_ls_wR_factor_gt 0.1538
_refine_ls_wR_factor_ref 0.1624
_reflns_number_gt 9598
_reflns_number_total 13350
_reflns_threshold_expression >2sigma(I)
_cod_data_source_file b926718m.txt
_cod_data_source_block 2'
_cod_original_cell_volume 7092.1(6)
_cod_original_sg_symbol_H-M 'P 21/c'
_cod_original_formula_sum 'C69.50 H61.50 N3.50 O0.50 P4 S4 U'
_cod_database_code 7025297

loop_
_symmetry_equiv_pos_as_xyz
'x, y, z'
'-x, y+1/2, -z+1/2'
'-x, -y, -z'
'x, -y-1/2, z-1/2'

loop_
_atom_site_label
_atom_site_type_symbol
_atom_site_fract_x
_atom_site_fract_y
_atom_site_fract_z
_atom_site_U_iso_or_equiv
_atom_site_adp_type
_atom_site_occupancy
_atom_site_symmetry_multiplicity
_atom_site_calc_flag
_atom_site_refinement_flags
_atom_site_disorder_group
U U 0.00684(2) 0.295664(10) 0.159109(16) 0.02900(11) Uani 1 1 d . .
S1 S 0.02215(15) 0.35868(8) 0.03538(12) 0.0375(5) Uani 1 1 d . .
S2 S -0.15676(15) 0.26711(8) 0.23969(12) 0.0391(5) Uani 1 1 d . .
S3 S 0.00847(14) 0.36596(7) 0.27338(11) 0.0347(5) Uani 1 1 d . .
S4 S 0.16323(14) 0.24622(7) 0.09277(11) 0.0348(5) Uani 1 1 d . .
P1 P -0.11967(15) 0.36819(8) 0.04638(12) 0.0326(5) Uani 1 1 d . .
P2 P -0.23023(14) 0.30506(8) 0.15722(12) 0.0336(5) Uani 1 1 d . .
P3 P 0.15233(14) 0.36711(7) 0.26065(11) 0.0311(5) Uani 1 1 d . .
P4 P 0.24321(14) 0.29558(8) 0.15077(11) 0.0313(4) Uani 1 1 d . .
N1 N 0.0602(5) 0.2279(2) 0.2572(4) 0.0367(16) Uani 1 1 d . .
N2 N -0.0639(5) 0.2246(2) 0.0724(4) 0.0342(15) Uani 1 1 d . .
N3 N 0.6995(11) 0.4477(5) 0.4939(9) 0.057(4) Uani 0.50 1 d PDU .
N4 N 0.9418(11) 0.5714(6) 0.4210(9) 0.058(4) Uani 0.50 1 d PDU .
O1 O 0.7051(13) 0.9376(7) 0.7932(10) 0.091(4) Uani 0.50 1 d PU .
C1 C -0.1456(5) 0.3291(3) 0.1092(4) 0.0301(17) Uani 1 1 d . .
C2 C -0.1359(6) 0.4287(3) 0.0717(5) 0.0334(18) Uani 1 1 d . .
C3 C -0.1181(6) 0.4641(3) 0.0238(5) 0.043(2) Uani 1 1 d . .
H3 H -0.1015 0.4569 -0.0236 0.052 Uiso 1 1 calc R .
C4 C -0.1244(7) 0.5106(3) 0.0444(6) 0.056(3) Uani 1 1 d . .
H4 H -0.1109 0.5341 0.0114 0.067 Uiso 1 1 calc R .
C5 C -0.1506(7) 0.5218(3) 0.1143(6) 0.058(3) Uani 1 1 d . .
H5 H -0.1553 0.5528 0.1284 0.070 Uiso 1 1 calc R .
C6 C -0.1696(8) 0.4870(4) 0.1623(6) 0.058(3) Uani 1 1 d . .
H6 H -0.1882 0.4946 0.2089 0.070 Uiso 1 1 calc R .
C7 C -0.1615(6) 0.4403(3) 0.1426(5) 0.043(2) Uani 1 1 d . .
H7 H -0.1729 0.4169 0.1763 0.052 Uiso 1 1 calc R .
C8 C -0.1916(6) 0.3644(3) -0.0451(5) 0.040(2) Uani 1 1 d . .
C9 C -0.1528(8) 0.3501(3) -0.1076(5) 0.055(3) Uani 1 1 d . .
H9 H -0.0863 0.3446 -0.1052 0.066 Uiso 1 1 calc R .
C10 C -0.2111(8) 0.3436(4) -0.1748(6) 0.063(3) Uani 1 1 d . .
H10 H -0.1843 0.3326 -0.2166 0.075 Uiso 1 1 calc R .
C11 C -0.3081(8) 0.3536(3) -0.1792(5) 0.056(3) Uani 1 1 d . .
H11 H -0.3467 0.3510 -0.2248 0.067 Uiso 1 1 calc R .
C12 C -0.3483(7) 0.3672(4) -0.1178(5) 0.051(2) Uani 1 1 d . .
H12 H -0.4151 0.3718 -0.1207 0.061 Uiso 1 1 calc R .
C13 C -0.2917(6) 0.3742(3) -0.0511(5) 0.041(2) Uani 1 1 d . .
H13 H -0.3195 0.3854 -0.0098 0.049 Uiso 1 1 calc R .
C14 C -0.3133(6) 0.2661(3) 0.1013(5) 0.041(2) Uani 1 1 d . .
C15 C -0.3040(7) 0.2592(3) 0.0252(5) 0.050(2) Uani 1 1 d . .
H15 H -0.2575 0.2762 0.0032 0.060 Uiso 1 1 calc R .
C16 C -0.3610(9) 0.2285(4) -0.0173(7) 0.070(3) Uani 1 1 d . .
H16 H -0.3519 0.2237 -0.0672 0.084 Uiso 1 1 calc R .
C17 C -0.4310(8) 0.2051(4) 0.0136(8) 0.077(4) Uani 1 1 d . .
H17 H -0.4708 0.1844 -0.0156 0.092 Uiso 1 1 calc R .
C18 C -0.4444(7) 0.2113(3) 0.0872(9) 0.075(4) Uani 1 1 d . .
H18 H -0.4936 0.1951 0.1071 0.090 Uiso 1 1 calc R .
C19 C -0.3842(7) 0.2422(3) 0.1338(7) 0.058(3) Uani 1 1 d . .
H19 H -0.3923 0.2461 0.1841 0.069 Uiso 1 1 calc R .
C20 C -0.3099(5) 0.3466(3) 0.1970(5) 0.039(2) Uani 1 1 d . .
C21 C -0.3914(6) 0.3635(3) 0.1541(6) 0.046(2) Uani 1 1 d . .
H21 H -0.4093 0.3519 0.1062 0.055 Uiso 1 1 calc R .
C22 C -0.4475(7) 0.3988(3) 0.1836(6) 0.053(3) Uani 1 1 d . .
H22 H -0.5022 0.4104 0.1548 0.064 Uiso 1 1 calc R .
C23 C -0.4230(8) 0.4155(4) 0.2521(7) 0.064(3) Uani 1 1 d . .
H23 H -0.4616 0.4382 0.2711 0.077 Uiso 1 1 calc R .
C24 C -0.3409(9) 0.3997(4) 0.2955(7) 0.078(4) Uani 1 1 d . .
H24 H -0.3237 0.4125 0.3427 0.093 Uiso 1 1 calc R .
C25 C -0.2828(7) 0.3643(3) 0.2689(5) 0.052(2) Uani 1 1 d . .
H25 H -0.2281 0.3531 0.2983 0.062 Uiso 1 1 calc R .
C26 C 0.1664(5) 0.3243(3) 0.1988(4) 0.0307(17) Uani 1 1 d . .
C27 C 0.1858(6) 0.4252(3) 0.2309(4) 0.0373(19) Uani 1 1 d . .
C28 C 0.1172(7) 0.4549(3) 0.1976(5) 0.043(2) Uani 1 1 d . .
H28 H 0.0520 0.4464 0.1930 0.052 Uiso 1 1 calc R .
C29 C 0.1444(8) 0.4984(3) 0.1702(6) 0.058(3) Uani 1 1 d . .
H29 H 0.0974 0.5188 0.1483 0.070 Uiso 1 1 calc R .
C30 C 0.2402(8) 0.5101(4) 0.1762(7) 0.069(3) Uani 1 1 d . .
H30 H 0.2592 0.5386 0.1576 0.082 Uiso 1 1 calc R .
C31 C 0.3098(7) 0.4794(4) 0.2101(7) 0.064(3) Uani 1 1 d . .
H31 H 0.3753 0.4873 0.2145 0.077 Uiso 1 1 calc R .
C32 C 0.2814(6) 0.4380(3) 0.2367(6) 0.050(2) Uani 1 1 d . .
H32 H 0.3282 0.4178 0.2595 0.061 Uiso 1 1 calc R .
C33 C 0.2209(6) 0.3606(3) 0.3530(5) 0.039(2) Uani 1 1 d . .
C34 C 0.2650(6) 0.3191(3) 0.3742(5) 0.040(2) Uani 1 1 d . .
H34 H 0.2667 0.2954 0.3389 0.048 Uiso 1 1 calc R .
C35 C 0.3068(6) 0.3117(4) 0.4463(5) 0.047(2) Uani 1 1 d . .
H35 H 0.3342 0.2828 0.4596 0.056 Uiso 1 1 calc R .
C36 C 0.3084(8) 0.3460(4) 0.4982(6) 0.069(3) Uani 1 1 d . .
H36 H 0.3383 0.3413 0.5466 0.082 Uiso 1 1 calc R .
C37 C 0.2637(10) 0.3892(5) 0.4773(6) 0.084(4) Uani 1 1 d . .
H37 H 0.2635 0.4132 0.5121 0.101 Uiso 1 1 calc R .
C38 C 0.2210(8) 0.3954(4) 0.4060(5) 0.062(3) Uani 1 1 d . .
H38 H 0.1913 0.4237 0.3927 0.074 Uiso 1 1 calc R .
C39 C 0.3436(6) 0.2698(3) 0.2109(4) 0.0351(19) Uani 1 1 d . .
C40 C 0.4194(6) 0.2975(3) 0.2395(5) 0.042(2) Uani 1 1 d . .
H40 H 0.4231 0.3281 0.2227 0.051 Uiso 1 1 calc R .
C41 C 0.4910(6) 0.2805(4) 0.2933(5) 0.049(2) Uani 1 1 d . .
H41 H 0.5418 0.2997 0.3128 0.059 Uiso 1 1 calc R .
C42 C 0.4860(7) 0.2348(4) 0.3176(6) 0.061(3) Uani 1 1 d . .
H42 H 0.5345 0.2229 0.3525 0.073 Uiso 1 1 calc R .
C43 C 0.4105(9) 0.2078(4) 0.2904(7) 0.071(3) Uani 1 1 d . .
H43 H 0.4061 0.1776 0.3083 0.085 Uiso 1 1 calc R .
C44 C 0.3388(7) 0.2242(3) 0.2358(6) 0.058(3) Uani 1 1 d . .
H44 H 0.2884 0.2047 0.2165 0.069 Uiso 1 1 calc R .
C45 C 0.3055(5) 0.3296(3) 0.0850(4) 0.0350(19) Uani 1 1 d . .
C46 C 0.2768(6) 0.3752(3) 0.0669(5) 0.039(2) Uani 1 1 d . .
H46 H 0.2272 0.3890 0.0899 0.046 Uiso 1 1 calc R .
C47 C 0.3228(6) 0.3996(3) 0.0144(5) 0.044(2) Uani 1 1 d . .
H47 H 0.3046 0.4303 0.0030 0.053 Uiso 1 1 calc R .
C48 C 0.3948(6) 0.3791(4) -0.0209(5) 0.050(2) Uani 1 1 d . .
H48 H 0.4240 0.3955 -0.0570 0.060 Uiso 1 1 calc R .
C49 C 0.4237(6) 0.3341(4) -0.0027(5) 0.047(2) Uani 1 1 d . .
H49 H 0.4735 0.3203 -0.0255 0.056 Uiso 1 1 calc R .
C50 C 0.3790(6) 0.3100(3) 0.0488(5) 0.040(2) Uani 1 1 d . .
H50 H 0.3983 0.2795 0.0601 0.048 Uiso 1 1 calc R .
C51 C 0.0766(6) 0.1835(3) 0.2395(5) 0.047(2) Uani 1 1 d . .
H51 H 0.0633 0.1740 0.1900 0.056 Uiso 1 1 calc R .
C52 C 0.1127(7) 0.1515(3) 0.2930(6) 0.054(3) Uani 1 1 d . .
H52 H 0.1198 0.1205 0.2793 0.064 Uiso 1 1 calc R .
C53 C 0.1379(6) 0.1644(3) 0.3649(5) 0.045(2) Uani 1 1 d . .
H53 H 0.1644 0.1432 0.4007 0.054 Uiso 1 1 calc R .
C54 C 0.1225(6) 0.2107(3) 0.3832(5) 0.043(2) Uani 1 1 d . .
H54 H 0.1394 0.2210 0.4319 0.051 Uiso 1 1 calc R .
C55 C 0.0827(6) 0.2409(3) 0.3299(5) 0.0360(19) Uani 1 1 d . .
H55 H 0.0706 0.2715 0.3436 0.043 Uiso 1 1 calc R .
C56 C -0.0565(6) 0.2274(3) -0.0012(5) 0.040(2) Uani 1 1 d . .
H56 H -0.0256 0.2534 -0.0187 0.048 Uiso 1 1 calc R .
C57 C -0.0918(8) 0.1943(4) -0.0522(6) 0.059(3) Uani 1 1 d . .
H57 H -0.0819 0.1967 -0.1023 0.071 Uiso 1 1 calc R .
C58 C -0.1429(9) 0.1570(4) -0.0266(6) 0.070(3) Uani 1 1 d . .
H58 H -0.1689 0.1341 -0.0596 0.084 Uiso 1 1 calc R .
C59 C -0.1542(9) 0.1545(4) 0.0466(6) 0.068(3) Uani 1 1 d . .
H59 H -0.1885 0.1299 0.0648 0.081 Uiso 1 1 calc R .
C60 C -0.1139(7) 0.1890(3) 0.0949(5) 0.048(2) Uani 1 1 d . .
H60 H -0.1226 0.1869 0.1453 0.058 Uiso 1 1 calc R .
C61 C 0.6256(15) 0.4203(8) 0.5045(13) 0.073(6) Uani 0.50 1 d PDU .
H61 H 0.5808 0.4071 0.4681 0.088 Uiso 0.50 1 calc PR .
C62 C 0.629(2) 0.4153(11) 0.5828(17) 0.102(9) Uani 0.50 1 d PU .
H62 H 0.5855 0.3935 0.5976 0.123 Uiso 0.50 1 calc PR .
C63 C 0.6844(18) 0.4365(9) 0.6412(14) 0.078(7) Uani 0.50 1 d PU .
H63 H 0.6765 0.4308 0.6911 0.093 Uiso 0.50 1 calc PR .
C64 C 0.7512(17) 0.4661(9) 0.6196(13) 0.071(6) Uani 0.50 1 d PU .
H64 H 0.7932 0.4819 0.6550 0.086 Uiso 0.50 1 calc PR .
C65 C 0.7565(15) 0.4727(7) 0.5439(11) 0.063(6) Uani 0.50 1 d PDU .
H65 H 0.7995 0.4944 0.5279 0.075 Uiso 0.50 1 calc PR .
C66 C 0.8977(15) 0.5333(6) 0.4430(12) 0.065(6) Uani 0.50 1 d PDU .
H66 H 0.8587 0.5342 0.4819 0.078 Uiso 0.50 1 calc PR .
C67 C 0.9127(16) 0.4926(9) 0.4053(12) 0.076(7) Uani 0.50 1 d PDU .
H67 H 0.8803 0.4659 0.4182 0.091 Uiso 0.50 1 calc PR .
C68 C 0.9730(12) 0.4890(6) 0.3494(9) 0.043(4) Uani 0.50 1 d PDU .
H68 H 0.9862 0.4607 0.3275 0.052 Uiso 0.50 1 calc PR .
C69 C 1.0120(17) 0.5302(6) 0.3286(12) 0.081(7) Uani 0.50 1 d PDU .
H69 H 1.0536 0.5302 0.2914 0.097 Uiso 0.50 1 calc PR .
C70 C 0.9905(14) 0.5718(7) 0.3617(10) 0.064(6) Uani 0.50 1 d PDU .
H70 H 1.0102 0.5999 0.3426 0.077 Uiso 0.50 1 calc PR .
C71 C 0.5674(15) 0.0177(10) 0.4601(11) 0.073(4) Uani 0.50 1 d PDU 1
C72 C 0.5691(15) 0.0107(11) 0.5369(10) 0.074(4) Uani 0.50 1 d PDU 1
C73 C 0.4872(16) -0.0074(11) 0.5655(9) 0.074(4) Uani 0.50 1 d PDU 1
C74 C 0.4062(14) -0.0189(11) 0.5169(11) 0.074(4) Uani 0.50 1 d PDU 1
C75 C 0.4061(15) -0.0135(11) 0.4402(10) 0.075(4) Uani 0.50 1 d PDU 1
C76 C 0.4882(17) 0.0034(11) 0.4120(9) 0.075(4) Uani 0.50 1 d PDU 1
C77 C 0.6481(18) 0.9249(10) 0.7328(15) 0.089(4) Uani 0.50 1 d PU .
H77A H 0.6698 0.8944 0.7184 0.106 Uiso 0.50 1 calc PR .
H77B H 0.6602 0.9463 0.6930 0.106 Uiso 0.50 1 calc PR .
C78 C 0.5456(17) 0.9222(10) 0.7330(14) 0.086(4) Uani 0.50 1 d PDU .
H78A H 0.5228 0.8903 0.7288 0.103 Uiso 0.50 1 calc PR .
H78B H 0.5118 0.9407 0.6930 0.103 Uiso 0.50 1 calc PR .
C79 C 0.534(2) 0.9428(13) 0.8097(15) 0.145(13) Uani 0.50 1 d PDU .
H79A H 0.5104 0.9191 0.8420 0.174 Uiso 0.50 1 calc PR .
H79B H 0.4870 0.9682 0.8049 0.174 Uiso 0.50 1 calc PR .
C80 C 0.6338(18) 0.9605(10) 0.8426(15) 0.089(8) Uani 0.50 1 d PDU .
H80A H 0.6482 0.9510 0.8944 0.107 Uiso 0.50 1 calc PR .
H80B H 0.6371 0.9942 0.8397 0.107 Uiso 0.50 1 calc PR .

loop_
_atom_site_aniso_label
_atom_site_aniso_U_11
_atom_site_aniso_U_22
_atom_site_aniso_U_33
_atom_site_aniso_U_23
_atom_site_aniso_U_13
_atom_site_aniso_U_12
U 0.02723(16) 0.02989(17) 0.02919(16) 0.00165(14) 0.00023(11) 0.00173(13)
S1 0.0340(11) 0.0383(12) 0.0407(12) 0.0086(10) 0.0058(9) 0.0036(9)
S2 0.0351(11) 0.0442(13) 0.0377(12) 0.0086(10) 0.0030(9) 0.0004(10)
S3 0.0291(10) 0.0365(12) 0.0388(11) -0.0032(9) 0.0049(9) 0.0017(9)
S4 0.0348(11) 0.0338(11) 0.0351(11) -0.0032(9) 0.0014(8) 0.0039(9)
P1 0.0301(11) 0.0334(12) 0.0337(11) 0.0038(9) 0.0013(9) 0.0030(9)
P2 0.0263(10) 0.0356(13) 0.0382(12) 0.0040(9) 0.0005(9) 0.0004(9)
P3 0.0278(10) 0.0320(12) 0.0331(11) -0.0006(9) 0.0012(8) 0.0006(9)
P4 0.0268(10) 0.0343(12) 0.0326(11) 0.0016(10) 0.0025(8) 0.0033(9)
N1 0.033(4) 0.034(4) 0.040(4) -0.004(3) -0.008(3) 0.007(3)
N2 0.034(4) 0.030(4) 0.037(4) -0.002(3) 0.000(3) -0.007(3)
N3 0.063(8) 0.050(8) 0.056(7) -0.010(6) -0.002(6) 0.024(7)
N4 0.046(7) 0.054(8) 0.070(8) -0.014(7) -0.013(6) 0.000(6)
O1 0.081(6) 0.097(7) 0.090(6) -0.001(6) -0.003(5) -0.013(5)
C1 0.027(4) 0.030(4) 0.034(4) 0.001(3) 0.004(3) 0.000(3)
C2 0.031(4) 0.026(4) 0.043(5) -0.002(4) -0.002(3) 0.004(3)
C3 0.047(5) 0.036(5) 0.048(5) 0.007(4) 0.009(4) 0.004(4)
C4 0.055(6) 0.041(6) 0.069(7) 0.013(5) 0.004(5) 0.005(5)
C5 0.065(7) 0.030(5) 0.074(7) -0.004(5) -0.013(5) 0.008(5)
C6 0.070(7) 0.048(6) 0.056(6) -0.008(5) 0.003(5) 0.012(5)
C7 0.043(5) 0.037(5) 0.046(5) -0.001(4) -0.005(4) 0.002(4)
C8 0.042(5) 0.034(5) 0.041(5) 0.006(4) -0.002(4) 0.001(4)
C9 0.073(7) 0.053(6) 0.039(5) -0.005(5) 0.007(5) 0.026(5)
C10 0.088(8) 0.057(7) 0.042(6) -0.002(5) 0.000(5) 0.023(6)
C11 0.070(7) 0.049(6) 0.040(6) -0.006(5) -0.028(5) -0.002(5)
C12 0.038(5) 0.062(7) 0.049(6) 0.013(5) -0.010(4) -0.010(5)
C13 0.038(5) 0.041(5) 0.044(5) 0.008(4) -0.001(4) -0.003(4)
C14 0.027(4) 0.031(5) 0.064(6) -0.001(4) -0.005(4) 0.006(4)
C15 0.047(5) 0.044(6) 0.052(6) 0.013(5) -0.019(4) -0.011(4)
C16 0.072(8) 0.050(7) 0.079(8) -0.008(6) -0.027(6) 0.006(6)
C17 0.046(7) 0.073(9) 0.106(10) -0.033(8) -0.017(7) 0.003(6)
C18 0.026(5) 0.033(6) 0.167(14) 0.000(7) 0.016(6) -0.001(4)
C19 0.052(6) 0.031(5) 0.091(8) -0.004(5) 0.011(5) 0.002(5)
C20 0.024(4) 0.045(5) 0.048(5) 0.000(4) 0.004(4) -0.004(4)
C21 0.038(5) 0.039(5) 0.061(6) -0.003(5) 0.007(4) 0.002(4)
C22 0.039(5) 0.039(6) 0.083(8) 0.004(5) 0.011(5) 0.006(4)
C23 0.055(6) 0.060(7) 0.080(8) -0.012(6) 0.014(6) 0.016(5)
C24 0.077(8) 0.083(9) 0.073(8) -0.031(7) 0.011(6) 0.011(7)
C25 0.043(5) 0.056(6) 0.054(6) -0.005(5) 0.003(4) 0.010(5)
C26 0.031(4) 0.032(4) 0.029(4) 0.001(3) 0.002(3) 0.000(3)
C27 0.038(5) 0.040(5) 0.033(4) 0.001(4) 0.000(4) -0.004(4)
C28 0.045(5) 0.036(5) 0.048(5) 0.007(4) 0.008(4) -0.001(4)
C29 0.079(8) 0.037(6) 0.059(7) 0.011(5) 0.012(5) 0.000(5)
C30 0.072(8) 0.048(7) 0.088(9) 0.009(6) 0.020(6) -0.015(6)
C31 0.040(5) 0.053(7) 0.099(9) 0.004(6) -0.001(5) -0.015(5)
C32 0.038(5) 0.041(6) 0.071(7) 0.004(5) 0.006(5) -0.005(4)
C33 0.036(5) 0.041(5) 0.037(5) -0.007(4) -0.003(4) 0.002(4)
C34 0.039(5) 0.046(5) 0.035(5) -0.002(4) 0.008(4) 0.000(4)
C35 0.042(5) 0.060(6) 0.038(5) 0.009(5) 0.002(4) 0.005(4)
C36 0.078(8) 0.074(8) 0.051(7) 0.006(6) -0.007(6) 0.002(6)
C37 0.117(10) 0.070(8) 0.057(7) -0.025(6) -0.028(7) 0.002(8)
C38 0.078(7) 0.051(6) 0.050(6) -0.010(5) -0.020(5) 0.022(6)
C39 0.033(4) 0.042(5) 0.030(4) -0.002(4) 0.003(3) 0.004(4)
C40 0.033(4) 0.053(6) 0.040(5) 0.008(4) 0.000(4) -0.003(4)
C41 0.030(5) 0.071(7) 0.046(5) 0.002(5) -0.002(4) -0.001(5)
C42 0.040(6) 0.074(8) 0.062(7) 0.002(6) -0.021(5) 0.015(5)
C43 0.079(8) 0.041(6) 0.084(8) 0.009(6) -0.024(6) 0.018(6)
C44 0.061(6) 0.039(6) 0.067(7) 0.012(5) -0.023(5) 0.001(5)
C45 0.026(4) 0.048(5) 0.031(4) 0.004(4) 0.001(3) 0.000(4)
C46 0.040(5) 0.036(5) 0.039(5) -0.002(4) 0.002(4) -0.001(4)
C47 0.044(5) 0.041(5) 0.047(5) 0.005(4) 0.001(4) -0.003(4)
C48 0.037(5) 0.064(7) 0.050(6) 0.014(5) 0.008(4) -0.010(5)
C49 0.033(5) 0.062(7) 0.046(5) -0.006(5) 0.008(4) -0.003(4)
C50 0.036(5) 0.045(5) 0.040(5) 0.001(4) 0.008(4) 0.005(4)
C51 0.047(5) 0.041(5) 0.052(6) 0.008(5) 0.000(4) 0.000(4)
C52 0.062(6) 0.039(6) 0.059(6) 0.012(5) 0.003(5) 0.009(5)
C53 0.051(5) 0.041(5) 0.041(5) 0.011(4) -0.001(4) 0.013(4)
C54 0.049(5) 0.049(6) 0.031(4) 0.007(4) 0.004(4) 0.006(4)
C55 0.033(4) 0.033(5) 0.043(5) 0.006(4) 0.012(4) 0.005(4)
C56 0.042(5) 0.037(5) 0.039(5) 0.008(4) -0.006(4) 0.008(4)
C57 0.082(8) 0.050(7) 0.043(6) -0.006(5) 0.003(5) -0.005(6)
C58 0.093(9) 0.056(7) 0.056(7) -0.018(6) -0.014(6) -0.020(6)
C59 0.094(9) 0.050(7) 0.054(7) 0.006(5) -0.010(6) -0.026(6)
C60 0.059(6) 0.038(5) 0.046(5) 0.003(4) -0.005(4) 0.000(5)
C61 0.087(10) 0.070(10) 0.067(9) 0.000(8) 0.027(8) 0.005(8)
C62 0.099(12) 0.100(12) 0.109(12) -0.004(9) 0.017(9) -0.005(9)
C63 0.087(10) 0.072(10) 0.075(10) -0.003(8) 0.011(8) -0.004(8)
C64 0.069(9) 0.071(10) 0.074(10) -0.007(8) 0.008(8) 0.003(8)
C65 0.073(9) 0.053(9) 0.063(9) 0.008(8) 0.011(8) -0.004(8)
C66 0.063(9) 0.056(9) 0.078(9) -0.012(8) 0.022(8) 0.014(8)
C67 0.079(10) 0.061(10) 0.087(10) 0.008(8) 0.005(8) -0.014(8)
C68 0.051(8) 0.035(7) 0.039(7) -0.003(6) -0.014(6) 0.010(6)
C69 0.094(10) 0.080(11) 0.069(10) -0.001(8) 0.010(8) -0.019(8)
C70 0.077(9) 0.057(9) 0.058(9) -0.021(7) 0.009(8) -0.019(8)
C71 0.076(5) 0.062(4) 0.079(6) -0.011(4) 0.000(4) 0.014(4)
C72 0.076(5) 0.062(4) 0.079(6) -0.013(4) -0.005(4) 0.016(4)
C73 0.078(5) 0.063(4) 0.077(6) -0.010(4) -0.002(4) 0.016(4)
C74 0.077(5) 0.063(4) 0.079(6) -0.010(4) -0.001(4) 0.015(4)
C75 0.079(5) 0.064(4) 0.080(6) -0.012(4) -0.002(4) 0.017(4)
C76 0.079(5) 0.063(4) 0.079(6) -0.011(4) -0.002(4) 0.015(4)
C77 0.081(6) 0.095(6) 0.086(6) -0.002(5) -0.006(5) -0.015(5)
C78 0.077(6) 0.090(7) 0.084(7) -0.001(6) -0.017(6) -0.021(6)
C79 0.132(15) 0.146(16) 0.162(16) 0.035(10) 0.034(10) 0.011(10)
C80 0.102(11) 0.080(11) 0.081(10) 0.003(8) -0.007(8) -0.006(9)

loop_
_atom_type_symbol
_atom_type_description
_atom_type_scat_dispersion_real
_atom_type_scat_dispersion_imag
_atom_type_scat_source
C C 0.0033 0.0016 'International Tables Vol C Tables 4.2.6.8 and 6.1.1.4'
H H 0.0000 0.0000 'International Tables Vol C Tables 4.2.6.8 and 6.1.1.4'
O O 0.0106 0.0060 'International Tables Vol C Tables 4.2.6.8 and 6.1.1.4'
P P 0.1023 0.0942 'International Tables Vol C Tables 4.2.6.8 and 6.1.1.4'
S S 0.1246 0.1234 'International Tables Vol C Tables 4.2.6.8 and 6.1.1.4'
N N 0.0061 0.0033 'International Tables Vol C Tables 4.2.6.8 and 6.1.1.4'
U U -9.6767 9.6646 'International Tables Vol C Tables 4.2.6.8 and 6.1.1.4'

loop_
_geom_angle_atom_site_label_1
_geom_angle_atom_site_label_2
_geom_angle_atom_site_label_3
_geom_angle
C26 U C1 136.0(3)
C26 U N1 82.8(2)
C1 U N1 134.8(2)
C26 U N2 134.4(2)
C1 U N2 80.7(2)
N1 U N2 83.5(2)
C26 U S3 67.24(19)
C1 U S3 85.55(19)
N1 U S3 93.40(15)
N2 U S3 156.95(15)
C26 U S1 82.49(19)
C1 U S1 66.44(18)
N1 U S1 157.40(15)
N2 U S1 94.66(15)
S3 U S1 96.65(6)
C26 U S2 133.35(18)
C1 U S2 66.49(19)
N1 U S2 69.11(15)
N2 U S2 79.83(15)
S3 U S2 77.75(6)
S1 U S2 132.88(6)
C26 U S4 65.79(19)
C1 U S4 134.12(19)
N1 U S4 75.88(15)
N2 U S4 68.71(15)
S3 U S4 132.72(6)
S1 U S4 82.45(6)
S2 U S4 134.98(6)
P1 S1 U 81.50(9)
P2 S2 U 80.84(9)
P3 S3 U 81.93(9)
P4 S4 U 80.73(9)
C1 P1 C2 115.6(4)
C1 P1 C8 115.8(4)
C2 P1 C8 102.3(4)
C1 P1 S1 105.3(3)
C2 P1 S1 107.7(3)
C8 P1 S1 110.0(3)
C1 P2 C14 113.7(4)
C1 P2 C20 114.9(4)
C14 P2 C20 104.2(4)
C1 P2 S2 106.0(3)
C14 P2 S2 108.0(3)
C20 P2 S2 109.9(3)
C26 P3 C27 114.9(4)
C26 P3 C33 116.0(4)
C27 P3 C33 103.7(4)
C26 P3 S3 104.5(3)
C27 P3 S3 109.4(3)
C33 P3 S3 108.2(3)
C26 P4 C39 112.6(4)
C26 P4 C45 116.7(4)
C39 P4 C45 102.5(4)
C26 P4 S4 105.7(3)
C39 P4 S4 111.1(3)
C45 P4 S4 108.2(3)
C51 N1 C55 117.5(7)
C51 N1 U 125.3(6)
C55 N1 U 116.8(5)
C60 N2 C56 116.7(7)
C60 N2 U 125.4(6)
C56 N2 U 117.7(5)
C61 N3 C65 129(2)
C70 N4 C66 122.6(18)
C77 O1 C80 103.1(19)
P1 C1 P2 147.6(5)
P1 C1 U 106.0(3)
P2 C1 U 106.2(4)
C3 C2 C7 118.5(8)
C3 C2 P1 120.9(7)
C7 C2 P1 120.4(6)
C2 C3 C4 121.4(9)
C2 C3 H3 119.3
C4 C3 H3 119.3
C5 C4 C3 119.7(9)
C5 C4 H4 120.1
C3 C4 H4 120.1
C6 C5 C4 119.6(9)
C6 C5 H5 120.2
C4 C5 H5 120.2
C5 C6 C7 121.0(10)
C5 C6 H6 119.5
C7 C6 H6 119.5
C6 C7 C2 119.7(9)
C6 C7 H7 120.2
C2 C7 H7 120.2
C9 C8 C13 118.3(8)
C9 C8 P1 122.3(7)
C13 C8 P1 119.3(7)
C8 C9 C10 120.9(10)
C8 C9 H9 119.5
C10 C9 H9 119.5
C11 C10 C9 119.6(10)
C11 C10 H10 120.2
C9 C10 H10 120.2
C12 C11 C10 120.5(9)
C12 C11 H11 119.8
C10 C11 H11 119.8
C11 C12 C13 120.7(9)
C11 C12 H12 119.6
C13 C12 H12 119.6
C12 C13 C8 119.9(9)
C12 C13 H13 120.1
C8 C13 H13 120.1
C19 C14 C15 119.5(9)
C19 C14 P2 120.4(8)
C15 C14 P2 120.1(7)
C16 C15 C14 121.9(10)
C16 C15 H15 119.1
C14 C15 H15 119.1
C17 C16 C15 119.3(12)
C17 C16 H16 120.3
C15 C16 H16 120.3
C16 C17 C18 121.0(11)
C16 C17 H17 119.5
C18 C17 H17 119.5
C17 C18 C19 121.2(11)
C17 C18 H18 119.4
C19 C18 H18 119.4
C14 C19 C18 117.2(11)
C14 C19 H19 121.4
C18 C19 H19 121.4
C21 C20 C25 120.3(8)
C21 C20 P2 120.2(7)
C25 C20 P2 119.2(6)
C20 C21 C22 119.3(9)
C20 C21 H21 120.3
C22 C21 H21 120.3
C23 C22 C21 120.8(10)
C23 C22 H22 119.6
C21 C22 H22 119.6
C22 C23 C24 120.9(10)
C22 C23 H23 119.6
C24 C23 H23 119.6
C23 C24 C25 120.6(10)
C23 C24 H24 119.7
C25 C24 H24 119.7
C20 C25 C24 118.0(9)
C20 C25 H25 121.0
C24 C25 H25 121.0
P4 C26 P3 146.5(5)
P4 C26 U 107.4(4)
P3 C26 U 106.1(4)
C28 C27 C32 119.1(8)
C28 C27 P3 120.8(6)
C32 C27 P3 120.0(7)
C27 C28 C29 120.5(9)
C27 C28 H28 119.8
C29 C28 H28 119.8
C30 C29 C28 119.2(10)
C30 C29 H29 120.4
C28 C29 H29 120.4
C29 C30 C31 119.8(10)
C29 C30 H30 120.1
C31 C30 H30 120.1
C32 C31 C30 119.6(9)
C32 C31 H31 120.2
C30 C31 H31 120.2
C31 C32 C27 121.8(9)
C31 C32 H32 119.1
C27 C32 H32 119.1
C34 C33 C38 118.1(8)
C34 C33 P3 120.7(7)
C38 C33 P3 120.9(7)
C33 C34 C35 121.5(9)
C33 C34 H34 119.3
C35 C34 H34 119.3
C36 C35 C34 120.6(10)
C36 C35 H35 119.7
C34 C35 H35 119.7
C35 C36 C37 118.8(10)
C35 C36 H36 120.6
C37 C36 H36 120.6
C38 C37 C36 119.5(11)
C38 C37 H37 120.2
C36 C37 H37 120.2
C37 C38 C33 121.6(10)
C37 C38 H38 119.2
C33 C38 H38 119.2
C40 C39 C44 119.3(8)
C40 C39 P4 119.2(7)
C44 C39 P4 121.0(7)
C39 C40 C41 120.8(9)
C39 C40 H40 119.6
C41 C40 H40 119.6
C42 C41 C40 119.6(9)
C42 C41 H41 120.2
C40 C41 H41 120.2
C43 C42 C41 119.5(9)
C43 C42 H42 120.3
C41 C42 H42 120.3
C42 C43 C44 121.6(10)
C42 C43 H43 119.2
C44 C43 H43 119.2
C39 C44 C43 119.2(9)
C39 C44 H44 120.4
C43 C44 H44 120.4
C50 C45 C46 118.3(8)
C50 C45 P4 121.0(7)
C46 C45 P4 120.6(6)
C47 C46 C45 119.5(8)
C47 C46 H46 120.3
C45 C46 H46 120.3
C48 C47 C46 120.7(9)
C48 C47 H47 119.7
C46 C47 H47 119.7
C47 C48 C49 119.9(9)
C47 C48 H48 120.1
C49 C48 H48 120.1
C50 C49 C48 119.6(9)
C50 C49 H49 120.2
C48 C49 H49 120.2
C49 C50 C45 122.0(9)
C49 C50 H50 119.0
C45 C50 H50 119.0
N1 C51 C52 121.8(9)
N1 C51 H51 119.1
C52 C51 H51 119.1
C53 C52 C51 121.1(10)
C53 C52 H52 119.5
C51 C52 H52 119.5
C52 C53 C54 117.2(8)
C52 C53 H53 121.4
C54 C53 H53 121.4
C55 C54 C53 120.2(8)
C55 C54 H54 119.9
C53 C54 H54 119.9
N1 C55 C54 122.1(8)
N1 C55 H55 119.0
C54 C55 H55 119.0
N2 C56 C57 123.8(9)
N2 C56 H56 118.1
C57 C56 H56 118.1
C56 C57 C58 117.9(9)
C56 C57 H57 121.1
C58 C57 H57 121.1
C59 C58 C57 119.1(10)
C59 C58 H58 120.5
C57 C58 H58 120.5
C58 C59 C60 119.3(10)
C58 C59 H59 120.4
C60 C59 H59 120.4
N2 C60 C59 123.1(9)
N2 C60 H60 118.4
C59 C60 H60 118.4
N3 C61 C62 105(2)
N3 C61 H61 127.3
C62 C61 H61 127.3
C63 C62 C61 132(3)
C63 C62 H62 113.8
C61 C62 H62 113.8
C64 C63 C62 114(3)
C64 C63 H63 123.1
C62 C63 H63 123.1
C63 C64 C65 119(2)
C63 C64 H64 120.5
C65 C64 H64 120.5
N3 C65 C64 120(2)
N3 C65 H65 120.1
C64 C65 H65 120.1
N4 C66 C67 116.6(18)
N4 C66 H66 121.7
C67 C66 H66 121.7
C68 C67 C66 124(2)
C68 C67 H67 118.1
C66 C67 H67 118.1
C69 C68 C67 115.2(18)
C69 C68 H68 122.4
C67 C68 H68 122.4
C68 C69 C70 121(2)
C68 C69 H69 119.4
C70 C69 H69 119.4
N4 C70 C69 119.7(19)
N4 C70 H70 120.2
C69 C70 H70 120.2
C76 C71 C72 120.1(7)
C71 C72 C73 119.7(7)
C74 C73 C72 119.4(7)
C73 C74 C75 120.7(7)
C76 C75 C74 119.7(7)
C71 C76 C75 120.1(7)
O1 C77 C78 121(2)
O1 C77 H77A 107.0
C78 C77 H77A 107.0
O1 C77 H77B 107.0
C78 C77 H77B 107.0
H77A C77 H77B 106.8
C77 C78 C79 101(2)
C77 C78 H78A 111.5
C79 C78 H78A 111.5
C77 C78 H78B 111.5
C79 C78 H78B 111.5
H78A C78 H78B 109.3
C78 C79 C80 107(2)
C78 C79 H79A 110.4
C80 C79 H79A 110.4
C78 C79 H79B 110.4
C80 C79 H79B 110.4
H79A C79 H79B 108.6
C79 C80 O1 104(2)
C79 C80 H80A 110.9
O1 C80 H80A 110.9
C79 C80 H80B 110.9
O1 C80 H80B 110.9
H80A C80 H80B 108.9

loop_
_geom_bond_atom_site_label_1
_geom_bond_atom_site_label_2
_geom_bond_distance
U C26 2.390(8)
U C1 2.399(7)
U N1 2.670(7)
U N2 2.683(6)
U S3 2.876(2)
U S1 2.892(2)
U S2 2.940(2)
U S4 2.951(2)
S1 P1 2.015(3)
S2 P2 2.019(3)
S3 P3 2.031(3)
S4 P4 2.014(3)
P1 C1 1.658(8)
P1 C2 1.814(8)
P1 C8 1.827(8)
P2 C1 1.680(8)
P2 C14 1.823(9)
P2 C20 1.823(9)
P3 C26 1.681(8)
P3 C27 1.825(9)
P3 C33 1.827(8)
P4 C26 1.663(8)
P4 C39 1.819(8)
P4 C45 1.822(8)
N1 C51 1.337(11)
N1 C55 1.362(10)
N2 C60 1.323(11)
N2 C56 1.340(10)
N3 C61 1.320(10)
N3 C65 1.336(10)
N4 C70 1.323(10)
N4 C66 1.334(10)
O1 C77 1.32(3)
O1 C80 1.55(3)
C2 C3 1.373(12)
C2 C7 1.399(12)
C3 C4 1.388(13)
C3 H3 0.9300
C4 C5 1.384(14)
C4 H4 0.9300
C5 C6 1.363(14)
C5 H5 0.9300
C6 C7 1.395(13)
C6 H6 0.9300
C7 H7 0.9300
C8 C9 1.362(12)
C8 C13 1.408(12)
C9 C10 1.387(14)
C9 H9 0.9300
C10 C11 1.368(14)
C10 H10 0.9300
C11 C12 1.348(14)
C11 H11 0.9300
C12 C13 1.371(12)
C12 H12 0.9300
C13 H13 0.9300
C14 C19 1.380(13)
C14 C15 1.403(13)
C15 C16 1.359(13)
C15 H15 0.9300
C16 C17 1.350(17)
C16 H16 0.9300
C17 C18 1.368(18)
C17 H17 0.9300
C18 C19 1.422(15)
C18 H18 0.9300
C19 H19 0.9300
C20 C21 1.383(12)
C20 C25 1.399(12)
C21 C22 1.415(12)
C21 H21 0.9300
C22 C23 1.329(14)
C22 H22 0.9300
C23 C24 1.380(15)
C23 H23 0.9300
C24 C25 1.413(14)
C24 H24 0.9300
C25 H25 0.9300
C27 C28 1.364(12)
C27 C32 1.367(12)
C28 C29 1.407(13)
C28 H28 0.9300
C29 C30 1.362(14)
C29 H29 0.9300
C30 C31 1.394(15)
C30 H30 0.9300
C31 C32 1.355(13)
C31 H31 0.9300
C32 H32 0.9300
C33 C34 1.372(12)
C33 C38 1.379(12)
C34 C35 1.376(12)
C34 H34 0.9300
C35 C36 1.355(14)
C35 H35 0.9300
C36 C37 1.417(16)
C36 H36 0.9300
C37 C38 1.361(14)
C37 H37 0.9300
C38 H38 0.9300
C39 C40 1.371(12)
C39 C44 1.387(13)
C40 C41 1.393(12)
C40 H40 0.9300
C41 C42 1.385(15)
C41 H41 0.9300
C42 C43 1.349(15)
C42 H42 0.9300
C43 C44 1.395(13)
C43 H43 0.9300
C44 H44 0.9300
C45 C50 1.386(11)
C45 C46 1.394(12)
C46 C47 1.387(12)
C46 H46 0.9300
C47 C48 1.374(13)
C47 H47 0.9300
C48 C49 1.379(13)
C48 H48 0.9300
C49 C50 1.359(12)
C49 H49 0.9300
C50 H50 0.9300
C51 C52 1.381(12)
C51 H51 0.9300
C52 C53 1.352(13)
C52 H52 0.9300
C53 C54 1.388(12)
C53 H53 0.9300
C54 C55 1.362(11)
C54 H54 0.9300
C55 H55 0.9300
C56 C57 1.371(13)
C56 H56 0.9300
C57 C58 1.389(15)
C57 H57 0.9300
C58 C59 1.344(15)
C58 H58 0.9300
C59 C60 1.390(13)
C59 H59 0.9300
C60 H60 0.9300
C61 C62 1.41(3)
C61 H61 0.9300
C62 C63 1.37(4)
C62 H62 0.9300
C63 C64 1.35(3)
C63 H63 0.9300
C64 C65 1.38(3)
C64 H64 0.9300
C65 H65 0.9300
C66 C67 1.38(3)
C66 H66 0.9300
C67 C68 1.381(10)
C67 H67 0.9300
C68 C69 1.368(10)
C68 H68 0.9300
C69 C70 1.380(10)
C69 H69 0.9300
C70 H70 0.9300
C71 C76 1.381(8)
C71 C72 1.393(8)
C72 C73 1.396(8)
C73 C74 1.383(8)
C74 C75 1.386(8)
C75 C76 1.384(8)
C77 C78 1.42(3)
C77 H77A 0.9700
C77 H77B 0.9700
C78 C79 1.525(10)
C78 H78A 0.9700
C78 H78B 0.9700
C79 C80 1.533(10)
C79 H79A 0.9700
C79 H79B 0.9700
C80 H80A 0.9700
C80 H80B 0.9700
